data_9009260
loop_
_publ_author_name
'Giuseppetti, G.'
'Mazzi, F.'
'Tadini, C.'
'Larsen, A. O.'
'Asheim, A.'
'Raade, G.'

_publ_section_title
;
 Berborite polytypes
 Locality: Saga I larvikite quarry, Morje, Porgrunn, Tvelan District, Norway
 Sample: 2H polytype
 Note: anisoU's from ICSD
;
_journal_name_full 'Neues Jahrbuch fur Mineralogie, Abhandlungen'
_journal_page_first 101
_journal_page_last 116
_journal_volume 162
_journal_year 1990
_chemical_formula_sum 'B Be2 H3 O5'
_chemical_name_mineral Berborite
_symmetry_space_group_name_H-M 'P 63'
_cell_angle_alpha 90
_cell_angle_beta 90
_cell_angle_gamma 120
_cell_length_a 4.433
_cell_length_b 4.433
_cell_length_c 10.638
_cell_formula_units_Z 2
_cell_volume 181.045
_exptl_crystal_density_diffrn 2.052
_cod_depositor_comments
;
 Adding the _atom_site_type_symbol data item.

 Antanas Vaitkus,
 2017-01-17
;
_cod_original_formula_sum 'Be2 B O5 H3'
_cod_database_code 9009260

loop_
_symmetry_equiv_pos_as_xyz
x,y,z
2/3+x-y,1/3+x,1/2+z
-y,+x-y,z
2/3-x,1/3-y,1/2+z
-x+y,-x,z
2/3+y,1/3-x+y,1/2+z

loop_
_atom_site_aniso_label
_atom_site_aniso_U_11
_atom_site_aniso_U_22
_atom_site_aniso_U_33
_atom_site_aniso_U_12
_atom_site_aniso_U_13
_atom_site_aniso_U_23
BeA 0.00642 0.00642 0.01840 0.00321 0.00000 0.00000
BeB 0.00801 0.00801 0.01070 0.00401 0.00000 0.00000
B 0.00547 0.00547 0.01213 0.00274 0.00000 0.00000
O1 0.00528 0.00509 0.01832 0.00258 -0.00083 -0.00153
O2A 0.01865 0.01865 0.01276 0.00932 0.00000 0.00000
O2B 0.02310 0.02310 0.01139 0.01155 0.00000 0.00000

loop_
_atom_site_label
_atom_site_type_symbol
_atom_site_fract_x
_atom_site_fract_y
_atom_site_fract_z
_atom_site_occupancy
_atom_site_U_iso_or_equiv
BeA Be 0.66667 0.33333 0.30360 1.00000 0.01039
BeB Be 0.33333 0.66667 0.20090 1.00000 0.00887
B B 0.00000 0.00000 0.25000 1.00000 0.00773
O1 O 0.30890 -0.00020 0.25000 1.00000 0.00963
O2A O 0.66667 0.33333 0.45490 1.00000 0.01672
O2B O 0.33333 0.66667 0.04500 1.00000 0.01925
HA H -0.40100 0.44600 0.49600 0.33333 0.03800
HB H 0.43900 -0.44500 0.50800 0.66667 0.06333

_database_code_amcsd 0014717
